data_2203654
loop_
_publ_author_name
'\"Ozek, Arzu'
'Y\"uce, S\"uheyla'
'Albayrak, \,Ci\<gdem'
'Odaba\,so\<glu, Mustafa'
'B\"uy\"ukg\"ung\"or, Orhan'

_publ_section_title
;
 1-[(4-Nitrophenylamino)methylene]naphthalen-2(1<i>H</i>)-one
;
_journal_issue 5
_journal_name_full 'Acta Crystallographica Section E'
_journal_page_first o826
_journal_page_last o827
_journal_paper_doi 10.1107/S1600536804008864
_journal_volume 60
_journal_year 2004
_chemical_formula_iupac 'C17 H12 N2 O3'
_chemical_formula_moiety 'C17 H12 N2 O3'
_chemical_formula_sum 'C17 H12 N2 O3'
_chemical_formula_weight 292.29
_chemical_name_systematic
;
1-[(4-Nitrophenylamino)methylene]napthalen-2(1H)-one
;
_space_group_IT_number 14
_symmetry_cell_setting monoclinic
_symmetry_space_group_name_Hall '-P 2ybc'
_symmetry_space_group_name_H-M 'P 1 21/c 1'
_atom_sites_solution_hydrogens mixed
_atom_sites_solution_primary direct
_atom_sites_solution_secondary difmap
_cell_angle_alpha 90.00
_cell_angle_beta 93.043(13)
_cell_angle_gamma 90.00
_cell_formula_units_Z 4
_cell_length_a 8.0124(13)
_cell_length_b 7.3743(8)
_cell_length_c 22.690(4)
_cell_measurement_reflns_used 5610
_cell_measurement_temperature 293(2)
_cell_measurement_theta_max 26.91
_cell_measurement_theta_min 1.8
_cell_volume 1338.8(4)
_computing_cell_refinement X-AREA
_computing_data_collection 'X-AREA (Stoe & Cie, 2002)'
_computing_data_reduction 'X-RED32 (Stoe & Cie, 2002)'
_computing_molecular_graphics 'Ortep-3 for Windows (Farrugia, 1997)'
_computing_publication_material 'WinGX (Farrugia, 1998)'
_computing_structure_refinement 'SHELXL97 (Sheldrick, 1997)'
_computing_structure_solution 'SHELXS97 (Sheldrick, 1997)'
_diffrn_ambient_temperature 293(2)
_diffrn_detector_area_resol_mean 6.67
_diffrn_measured_fraction_theta_full 0.992
_diffrn_measured_fraction_theta_max 0.992
_diffrn_measurement_device_type 'STOE IPDS-II'
_diffrn_measurement_method \w
_diffrn_radiation_monochromator graphite
_diffrn_radiation_source 'fine-focus sealed tube'
_diffrn_radiation_type 'Mo K\a'
_diffrn_radiation_wavelength 0.71073
_diffrn_reflns_av_R_equivalents 0.1235
_diffrn_reflns_av_sigmaI/netI 0.1059
_diffrn_reflns_limit_h_max 10
_diffrn_reflns_limit_h_min -10
_diffrn_reflns_limit_k_max 9
_diffrn_reflns_limit_k_min -8
_diffrn_reflns_limit_l_max 28
_diffrn_reflns_limit_l_min -28
_diffrn_reflns_number 10123
_diffrn_reflns_theta_full 27.06
_diffrn_reflns_theta_max 27.06
_diffrn_reflns_theta_min 1.80
_diffrn_standards_decay_% <2
_diffrn_standards_number 0
_exptl_absorpt_coefficient_mu 0.101
_exptl_absorpt_correction_T_max 0.9932
_exptl_absorpt_correction_T_min 0.9544
_exptl_absorpt_correction_type integration
_exptl_absorpt_process_details 'X-RED32 (Stoe & Cie, 2002)'
_exptl_crystal_colour red
_exptl_crystal_density_diffrn 1.450
_exptl_crystal_density_method 'not measured'
_exptl_crystal_description plate
_exptl_crystal_F_000 608
_exptl_crystal_size_max 0.600
_exptl_crystal_size_mid 0.300
_exptl_crystal_size_min 0.060
_refine_diff_density_max 0.182
_refine_diff_density_min -0.213
_refine_ls_extinction_method none
_refine_ls_goodness_of_fit_ref 0.823
_refine_ls_hydrogen_treatment constr
_refine_ls_matrix_type full
_refine_ls_number_parameters 199
_refine_ls_number_reflns 2923
_refine_ls_number_restraints 0
_refine_ls_restrained_S_all 0.823
_refine_ls_R_factor_all 0.1109
_refine_ls_R_factor_gt 0.0529
_refine_ls_shift/su_max 0.000
_refine_ls_shift/su_mean 0.000
_refine_ls_structure_factor_coef Fsqd
_refine_ls_weighting_details 'calc w=1/[\s^2^(Fo^2^)+(0.0772P)^2^] where P=(Fo^2^+2Fc^2^)/3'
_refine_ls_weighting_scheme calc
_refine_ls_wR_factor_gt 0.1240
_refine_ls_wR_factor_ref 0.1451
_reflns_number_gt 1355
_reflns_number_total 2923
_reflns_threshold_expression I>2\s(I)
_cod_data_source_file ob6364.cif
_cod_data_source_block I
_cod_depositor_comments
;
The following automatic conversions were performed:
'_symmetry_cell_setting' value 'Monoclinic' changed to 'monoclinic'
according to '/home/saulius/struct/CIF-dictionaries/cif_core.dic'
dictionary named 'cif_core.dic' version 2.4.1 from 2010-06-29.

Automatic conversion script
Id: cif_fix_enum 1527 2010-12-29 10:47:43Z saulius 

The following automatic conversions were performed:

'_symmetry_cell_setting' value 'Monoclinic' changed to 'monoclinic'
according to /home/saulius/struct/CIF-dictionaries/cif_core.dic
dictionary named 'cif_core.dic' version 2.4.1 from 2010-06-29.

Automatic conversion script
Id: cif_fix_values 1715 2011-07-08 13:25:40Z adriana 
;
_cod_original_sg_symbol_H-M 'P 21/c'
_cod_database_code 2203654
_cod_database_fobs_code 2203654

loop_
_symmetry_equiv_pos_as_xyz
'x, y, z'
'-x, y+1/2, -z+1/2'
'-x, -y, -z'
'x, -y-1/2, z-1/2'

loop_
_atom_site_label
_atom_site_fract_x
_atom_site_fract_y
_atom_site_fract_z
_atom_site_U_iso_or_equiv
_atom_site_adp_type
_atom_site_calc_flag
_atom_site_refinement_flags
_atom_site_occupancy
_atom_site_type_symbol
C1 0.5776(3) 0.2069(3) 0.64878(10) 0.0517(5) Uani d . 1 C
C2 0.5888(3) 0.0278(3) 0.62517(11) 0.0588(6) Uani d . 1 C
C3 0.6797(3) -0.1061(3) 0.65937(11) 0.0672(7) Uani d . 1 C
H3 0.6870 -0.2236 0.6448 0.081 Uiso calc R 1 H
C4 0.7544(3) -0.0658(3) 0.71174(12) 0.0694(7) Uani d . 1 C
H4 0.8122 -0.1567 0.7326 0.083 Uiso calc R 1 H
C5 0.7490(3) 0.1102(3) 0.73685(10) 0.0586(6) Uani d . 1 C
C6 0.8305(3) 0.1483(4) 0.79160(12) 0.0735(7) Uani d . 1 C
H6 0.8868 0.0558 0.8122 0.088 Uiso calc R 1 H
C7 0.8291(3) 0.3175(4) 0.81536(12) 0.0768(8) Uani d . 1 C
H7 0.8841 0.3404 0.8517 0.092 Uiso calc R 1 H
C8 0.7452(3) 0.4550(3) 0.78494(11) 0.0689(7) Uani d . 1 C
H8 0.7447 0.5712 0.8009 0.083 Uiso calc R 1 H
C9 0.6626(3) 0.4222(3) 0.73154(11) 0.0616(6) Uani d . 1 C
H9 0.6062 0.5167 0.7120 0.074 Uiso calc R 1 H
C10 0.6613(3) 0.2493(3) 0.70575(9) 0.0522(5) Uani d . 1 C
C11 0.4847(3) 0.3367(3) 0.61653(10) 0.0541(6) Uani d . 1 C
H11 0.4750 0.4518 0.6328 0.065 Uiso calc R 1 H
C12 0.3194(3) 0.4316(3) 0.52997(10) 0.0497(5) Uani d . 1 C
C13 0.3108(3) 0.6143(3) 0.54341(10) 0.0578(6) Uani d . 1 C
H13 0.3669 0.6592 0.5773 0.069 Uiso calc R 1 H
C14 0.2189(3) 0.7296(3) 0.50659(10) 0.0586(6) Uani d . 1 C
H14 0.2120 0.8523 0.5157 0.070 Uiso calc R 1 H
C15 0.1377(3) 0.6627(3) 0.45646(10) 0.0534(5) Uani d . 1 C
C16 0.1468(3) 0.4826(3) 0.44164(10) 0.0579(6) Uani d . 1 C
H16 0.0924 0.4394 0.4072 0.069 Uiso calc R 1 H
C17 0.2375(3) 0.3673(3) 0.47843(10) 0.0584(6) Uani d . 1 C
H17 0.2443 0.2450 0.4689 0.070 Uiso calc R 1 H
N1 0.4106(2) 0.3061(2) 0.56483(8) 0.0555(5) Uani d . 1 N
H1 0.4186 0.1982 0.5509 0.067 Uiso calc R 1 H
N2 0.0380(3) 0.7850(3) 0.41860(9) 0.0645(5) Uani d . 1 N
O1 0.5206(2) -0.0165(2) 0.57448(8) 0.0744(5) Uani d . 1 O
O2 -0.0344(3) 0.7251(3) 0.37432(9) 0.0888(6) Uani d . 1 O
O3 0.0306(3) 0.9452(3) 0.43287(9) 0.0914(6) Uani d . 1 O

loop_
_atom_site_aniso_label
_atom_site_aniso_U_11
_atom_site_aniso_U_22
_atom_site_aniso_U_33
_atom_site_aniso_U_12
_atom_site_aniso_U_13
_atom_site_aniso_U_23
C1 0.0536(13) 0.0440(11) 0.0571(13) 0.0004(10) -0.0001(10) 0.0031(10)
C2 0.0647(14) 0.0510(13) 0.0599(15) -0.0009(11) -0.0029(12) 0.0006(11)
C3 0.0818(17) 0.0472(12) 0.0718(18) 0.0093(12) -0.0013(14) 0.0010(12)
C4 0.0804(17) 0.0543(13) 0.0726(17) 0.0123(13) -0.0048(14) 0.0099(13)
C5 0.0594(14) 0.0580(13) 0.0576(14) 0.0021(11) -0.0031(12) 0.0085(11)
C6 0.0777(18) 0.0740(17) 0.0671(17) 0.0014(14) -0.0126(14) 0.0125(14)
C7 0.0788(18) 0.0895(19) 0.0606(16) -0.0096(15) -0.0094(14) 0.0024(15)
C8 0.0748(16) 0.0650(15) 0.0662(16) -0.0074(13) -0.0015(14) -0.0076(13)
C9 0.0690(15) 0.0549(13) 0.0600(15) 0.0006(11) -0.0046(12) -0.0001(11)
C10 0.0524(13) 0.0508(12) 0.0534(12) -0.0019(10) 0.0022(10) 0.0043(11)
C11 0.0570(13) 0.0465(12) 0.0582(14) 0.0006(10) -0.0016(11) -0.0027(10)
C12 0.0484(12) 0.0465(11) 0.0537(13) 0.0029(10) -0.0022(10) 0.0015(10)
C13 0.0609(14) 0.0530(13) 0.0579(14) 0.0004(11) -0.0108(11) -0.0058(11)
C14 0.0624(15) 0.0467(12) 0.0658(15) 0.0051(10) -0.0057(12) -0.0028(11)
C15 0.0492(12) 0.0550(12) 0.0552(13) 0.0032(10) -0.0043(10) 0.0046(10)
C16 0.0598(14) 0.0582(13) 0.0545(14) 0.0007(11) -0.0070(11) -0.0025(11)
C17 0.0644(14) 0.0492(12) 0.0607(14) 0.0014(11) -0.0060(12) -0.0050(11)
N1 0.0593(11) 0.0449(9) 0.0610(12) 0.0021(8) -0.0084(10) -0.0028(9)
N2 0.0635(13) 0.0674(14) 0.0620(13) 0.0086(11) -0.0021(11) 0.0085(11)
O1 0.0957(13) 0.0546(9) 0.0706(12) 0.0037(9) -0.0172(10) -0.0085(8)
O2 0.0974(15) 0.0892(13) 0.0758(12) 0.0067(11) -0.0334(11) 0.0031(11)
O3 0.1197(17) 0.0682(12) 0.0844(14) 0.0296(11) -0.0130(12) 0.0044(10)

loop_
_atom_type_symbol
_atom_type_description
_atom_type_scat_dispersion_real
_atom_type_scat_dispersion_imag
_atom_type_scat_source
C C 0.0033 0.0016 'International Tables Vol C Tables 4.2.6.8 and 6.1.1.4'
H H 0.0000 0.0000 'International Tables Vol C Tables 4.2.6.8 and 6.1.1.4'
N N 0.0061 0.0033 'International Tables Vol C Tables 4.2.6.8 and 6.1.1.4'
O O 0.0106 0.0060 'International Tables Vol C Tables 4.2.6.8 and 6.1.1.4'

loop_
_geom_angle_atom_site_label_1
_geom_angle_atom_site_label_2
_geom_angle_atom_site_label_3
_geom_angle
_geom_angle_publ_flag
C11 C1 C2 118.7(2) y
C11 C1 C10 121.68(19) y
C2 C1 C10 119.67(19) ?
O1 C2 C1 122.4(2) y
O1 C2 C3 119.3(2) y
C1 C2 C3 118.3(2) ?
C4 C3 C2 121.3(2) ?
C4 C3 H3 119.3 ?
C2 C3 H3 119.3 ?
C3 C4 C5 122.7(2) ?
C3 C4 H4 118.7 ?
C5 C4 H4 118.7 ?
C6 C5 C10 119.6(2) ?
C6 C5 C4 121.1(2) ?
C10 C5 C4 119.3(2) ?
C7 C6 C5 121.5(2) ?
C7 C6 H6 119.2 ?
C5 C6 H6 119.2 ?
C6 C7 C8 119.3(3) ?
C6 C7 H7 120.3 ?
C8 C7 H7 120.3 ?
C9 C8 C7 120.7(2) ?
C9 C8 H8 119.6 ?
C7 C8 H8 119.6 ?
C8 C9 C10 121.4(2) ?
C8 C9 H9 119.3 ?
C10 C9 H9 119.3 ?
C9 C10 C5 117.4(2) ?
C9 C10 C1 123.9(2) ?
C5 C10 C1 118.7(2) ?
N1 C11 C1 123.8(2) y
N1 C11 H11 118.1 ?
C1 C11 H11 118.1 ?
C13 C12 C17 119.3(2) ?
C13 C12 N1 123.4(2) y
C17 C12 N1 117.28(19) y
C14 C13 C12 119.9(2) ?
C14 C13 H13 120.0 ?
C12 C13 H13 120.0 ?
C15 C14 C13 119.7(2) ?
C15 C14 H14 120.1 ?
C13 C14 H14 120.1 ?
C14 C15 C16 121.5(2) ?
C14 C15 N2 119.2(2) no
C16 C15 N2 119.3(2) no
C17 C16 C15 118.9(2) ?
C17 C16 H16 120.6 ?
C15 C16 H16 120.6 ?
C16 C17 C12 120.7(2) ?
C16 C17 H17 119.6 ?
C12 C17 H17 119.6 ?
C11 N1 C12 126.35(19) y
C11 N1 H1 116.8 ?
C12 N1 H1 116.8 ?
O2 N2 O3 122.7(2) no
O2 N2 C15 119.1(2) no
O3 N2 C15 118.3(2) no

loop_
_geom_bond_atom_site_label_1
_geom_bond_atom_site_label_2
_geom_bond_distance
_geom_bond_publ_flag
C1 C11 1.396(3) y
C1 C2 1.430(3) y
C1 C10 1.458(3) y
C2 O1 1.289(3) y
C2 C3 1.431(3) y
C3 C4 1.335(3) y
C3 H3 0.9300 ?
C4 C5 1.419(3) y
C4 H4 0.9300 ?
C5 C6 1.401(3) ?
C5 C10 1.411(3) y
C6 C7 1.360(4) ?
C6 H6 0.9300 ?
C7 C8 1.381(4) ?
C7 H7 0.9300 ?
C8 C9 1.371(3) ?
C8 H8 0.9300 ?
C9 C10 1.403(3) ?
C9 H9 0.9300 ?
C11 N1 1.306(3) y
C11 H11 0.9300 ?
C12 C13 1.384(3) ?
C12 C17 1.393(3) ?
C12 N1 1.398(3) y
C13 C14 1.377(3) ?
C13 H13 0.9300 ?
C14 C15 1.372(3) ?
C14 H14 0.9300 ?
C15 C16 1.373(3) ?
C15 N2 1.455(3) y
C16 C17 1.372(3) ?
C16 H16 0.9300 ?
C17 H17 0.9300 ?
N1 H1 0.8600 ?
N2 O2 1.216(3) no
N2 O3 1.227(3) no

loop_
_geom_hbond_atom_site_label_D
_geom_hbond_atom_site_label_H
_geom_hbond_atom_site_label_A
_geom_hbond_distance_DH
_geom_hbond_distance_HA
_geom_hbond_distance_DA
_geom_hbond_angle_DHA
N1 H1 O1 0.86 1.85 2.543(2) 137

loop_
_geom_torsion_atom_site_label_1
_geom_torsion_atom_site_label_2
_geom_torsion_atom_site_label_3
_geom_torsion_atom_site_label_4
_geom_torsion
_geom_torsion_publ_flag
C11 C1 C2 O1 2.2(3) y
C10 C1 C2 O1 -178.4(2) ?
C11 C1 C2 C3 -178.0(2) ?
C10 C1 C2 C3 1.4(3) ?
O1 C2 C3 C4 179.1(2) ?
C1 C2 C3 C4 -0.8(4) ?
C2 C3 C4 C5 0.0(4) ?
C3 C4 C5 C6 -179.2(2) ?
C3 C4 C5 C10 0.2(4) ?
C10 C5 C6 C7 -0.9(4) ?
C4 C5 C6 C7 178.5(2) ?
C5 C6 C7 C8 0.1(4) ?
C6 C7 C8 C9 0.5(4) ?
C7 C8 C9 C10 -0.5(4) ?
C8 C9 C10 C5 -0.3(3) ?
C8 C9 C10 C1 -179.1(2) ?
C6 C5 C10 C9 0.9(3) ?
C4 C5 C10 C9 -178.5(2) ?
C6 C5 C10 C1 179.9(2) ?
C4 C5 C10 C1 0.5(3) ?
C11 C1 C10 C9 -3.0(3) ?
C2 C1 C10 C9 177.6(2) ?
C11 C1 C10 C5 178.1(2) ?
C2 C1 C10 C5 -1.3(3) ?
C2 C1 C11 N1 -2.1(3) y
C10 C1 C11 N1 178.5(2) y
C17 C12 C13 C14 1.4(3) ?
N1 C12 C13 C14 179.6(2) ?
C12 C13 C14 C15 -0.6(3) ?
C13 C14 C15 C16 -0.6(3) ?
C13 C14 C15 N2 178.6(2) ?
C14 C15 C16 C17 0.9(3) ?
N2 C15 C16 C17 -178.3(2) ?
C15 C16 C17 C12 -0.1(3) ?
C13 C12 C17 C16 -1.0(3) ?
N1 C12 C17 C16 -179.4(2) ?
C1 C11 N1 C12 -178.4(2) y
C13 C12 N1 C11 7.3(3) ?
C17 C12 N1 C11 -174.4(2) ?
C14 C15 N2 O2 -179.7(2) ?
C16 C15 N2 O2 -0.5(3) ?
C14 C15 N2 O3 0.3(3) ?
C16 C15 N2 O3 179.5(2) ?
